data_2236285
loop_
_publ_author_name
'Lough, Alan J.'
'Jack, Kelsey'
'Tam, William'

_publ_section_title
;
 Hexamethyl
 13,14-dioxapentacyclo[8.2.1.1^4,7^.0^2,9^.0^3,8^]tetradeca-5,11-diene-1,4,5,6,11,12-hexacarboxylate
;
_journal_coeditor_code HB6954
_journal_issue 10
_journal_name_full 'Acta Crystallographica Section E'
_journal_page_first o2963
_journal_paper_doi 10.1107/S1600536812039232
_journal_volume 68
_journal_year 2012
_chemical_formula_iupac 'C24 H24 O14'
_chemical_formula_moiety 'C24 H24 O14'
_chemical_formula_sum 'C24 H24 O14'
_chemical_formula_weight 536.43
_chemical_name_systematic
;
Hexamethyl
13,14-dioxapentacyclo[8.2.1.1^4,7^.0^2,9^.0^3,8^]tetradeca-
5,11-diene-1,4,5,6,11,12-hexacarboxylate
;
_space_group_IT_number 15
_symmetry_cell_setting monoclinic
_symmetry_space_group_name_Hall '-C 2yc'
_symmetry_space_group_name_H-M 'C 1 2/c 1'
_atom_sites_solution_hydrogens geom
_atom_sites_solution_primary direct
_atom_sites_solution_secondary difmap
_cell_angle_alpha 90.00
_cell_angle_beta 95.430(2)
_cell_angle_gamma 90.00
_cell_formula_units_Z 4
_cell_length_a 25.1309(18)
_cell_length_b 10.0840(7)
_cell_length_c 9.5922(7)
_cell_measurement_reflns_used 6078
_cell_measurement_temperature 147(2)
_cell_measurement_theta_max 27.48
_cell_measurement_theta_min 2.99
_cell_volume 2419.9(3)
_computing_cell_refinement 'SAINT (Bruker, 2007)'
_computing_data_collection 'APEX2 (Bruker, 2007)'
_computing_data_reduction 'SAINT (Bruker, 2007)'
_computing_molecular_graphics 'PLATON (Spek, 2009)'
_computing_publication_material 'SHELXTL (Sheldrick, 2008)'
_computing_structure_refinement 'SHELXL97 (Sheldrick, 2008)'
_computing_structure_solution 'SHELXS97 (Sheldrick, 2008)'
_diffrn_ambient_temperature 147(2)
_diffrn_measured_fraction_theta_full 0.999
_diffrn_measured_fraction_theta_max 0.999
_diffrn_measurement_device_type 'Bruker Kappa APEX DUO CCD'
_diffrn_measurement_method '\f and \w scans'
_diffrn_radiation_monochromator 'Bruker Triumph'
_diffrn_radiation_source 'fine-focus sealed tube'
_diffrn_radiation_type MoK\a
_diffrn_radiation_wavelength 0.71073
_diffrn_reflns_av_R_equivalents 0.0277
_diffrn_reflns_av_sigmaI/netI 0.0240
_diffrn_reflns_limit_h_max 32
_diffrn_reflns_limit_h_min -32
_diffrn_reflns_limit_k_max 12
_diffrn_reflns_limit_k_min -13
_diffrn_reflns_limit_l_max 12
_diffrn_reflns_limit_l_min -11
_diffrn_reflns_number 11038
_diffrn_reflns_theta_full 27.51
_diffrn_reflns_theta_max 27.51
_diffrn_reflns_theta_min 1.63
_exptl_absorpt_coefficient_mu 0.123
_exptl_absorpt_correction_T_max 0.7456
_exptl_absorpt_correction_T_min 0.7111
_exptl_absorpt_correction_type multi-scan
_exptl_absorpt_process_details '(SADABS; Bruker, 2007)'
_exptl_crystal_colour colourless
_exptl_crystal_density_diffrn 1.472
_exptl_crystal_density_method 'not measured'
_exptl_crystal_description needle
_exptl_crystal_F_000 1120
_exptl_crystal_size_max 0.15
_exptl_crystal_size_mid 0.10
_exptl_crystal_size_min 0.07
_refine_diff_density_max 0.419
_refine_diff_density_min -0.251
_refine_ls_extinction_method none
_refine_ls_goodness_of_fit_ref 1.039
_refine_ls_hydrogen_treatment constr
_refine_ls_matrix_type full
_refine_ls_number_parameters 175
_refine_ls_number_reflns 2787
_refine_ls_number_restraints 0
_refine_ls_restrained_S_all 1.039
_refine_ls_R_factor_all 0.0430
_refine_ls_R_factor_gt 0.0351
_refine_ls_shift/su_max 0.001
_refine_ls_shift/su_mean 0.000
_refine_ls_structure_factor_coef Fsqd
_refine_ls_weighting_details 'calc w=1/[\s^2^(Fo^2^)+(0.0518P)^2^+1.6228P] where P=(Fo^2^+2Fc^2^)/3'
_refine_ls_weighting_scheme calc
_refine_ls_wR_factor_gt 0.0924
_refine_ls_wR_factor_ref 0.0976
_reflns_number_gt 2366
_reflns_number_total 2787
_reflns_threshold_expression I>2\s(I)
_cod_data_source_file hb6954.cif
_cod_data_source_block I
_cod_original_sg_symbol_H-M 'C 2/c'
_cod_database_code 2236285
_cod_database_fobs_code 2236285

loop_
_symmetry_equiv_pos_as_xyz
'x, y, z'
'-x, y, -z+1/2'
'x+1/2, y+1/2, z'
'-x+1/2, y+1/2, -z+1/2'
'-x, -y, -z'
'x, -y, z-1/2'
'-x+1/2, -y+1/2, -z'
'x+1/2, -y+1/2, z-1/2'

loop_
_atom_site_type_symbol
_atom_site_label
_atom_site_fract_x
_atom_site_fract_y
_atom_site_fract_z
_atom_site_U_iso_or_equiv
_atom_site_adp_type
_atom_site_calc_flag
_atom_site_refinement_flags
_atom_site_occupancy
_atom_site_symmetry_multiplicity
O O1 0.92545(3) 0.44122(8) 0.38295(8) 0.01527(19) Uani d . 1 1
O O2 0.91010(5) 0.09784(10) 0.30367(10) 0.0322(3) Uani d . 1 1
O O3 0.94389(4) 0.20695(9) 0.49626(9) 0.0237(2) Uani d . 1 1
O O4 0.80179(4) 0.21560(10) 0.15093(10) 0.0272(2) Uani d . 1 1
O O5 0.85951(3) 0.23192(9) -0.01412(9) 0.0206(2) Uani d . 1 1
O O6 0.84027(4) 0.69996(9) 0.08929(10) 0.0250(2) Uani d . 1 1
O O7 0.80331(4) 0.50766(9) 0.00853(10) 0.0227(2) Uani d . 1 1
C C1 0.97293(4) 0.35610(11) 0.20451(11) 0.0133(2) Uani d . 1 1
H H1 0.9723 0.3106 0.1117 0.016 Uiso calc R 1 1
C C2 0.92422(4) 0.33021(12) 0.28941(11) 0.0141(2) Uani d . 1 1
C C3 0.87579(4) 0.36255(12) 0.18620(11) 0.0149(2) Uani d . 1 1
C C4 0.87513(5) 0.49467(12) 0.17852(12) 0.0157(2) Uani d . 1 1
C C5 0.92285(4) 0.54296(12) 0.27571(11) 0.0149(2) Uani d . 1 1
H H5A 0.9202 0.6361 0.3103 0.018 Uiso calc R 1 1
C C6 0.97323(4) 0.51140(11) 0.20141(11) 0.0134(2) Uani d . 1 1
H H6 0.9748 0.5528 0.1071 0.016 Uiso calc R 1 1
C C7 0.92448(5) 0.19809(12) 0.36304(12) 0.0171(3) Uani d . 1 1
C C8 0.93932(6) 0.08885(15) 0.58051(15) 0.0322(3) Uani d . 1 1
H H8A 0.9590 0.1018 0.6726 0.048 Uiso calc R 1 1
H H8B 0.9543 0.0129 0.5338 0.048 Uiso calc R 1 1
H H8C 0.9016 0.0721 0.5920 0.048 Uiso calc R 1 1
C C9 0.84091(5) 0.26211(12) 0.10758(12) 0.0165(2) Uani d . 1 1
C C10 0.82628(5) 0.14106(15) -0.10214(14) 0.0263(3) Uani d . 1 1
H H10A 0.8400 0.1345 -0.1942 0.039 Uiso calc R 1 1
H H10B 0.7895 0.1742 -0.1134 0.039 Uiso calc R 1 1
H H10C 0.8270 0.0533 -0.0582 0.039 Uiso calc R 1 1
C C11 0.83860(4) 0.58061(13) 0.08826(12) 0.0170(2) Uani d . 1 1
C C12 0.76407(5) 0.58064(14) -0.08202(15) 0.0266(3) Uani d . 1 1
H H12A 0.7429 0.5185 -0.1433 0.040 Uiso calc R 1 1
H H12B 0.7824 0.6433 -0.1392 0.040 Uiso calc R 1 1
H H12C 0.7404 0.6294 -0.0247 0.040 Uiso calc R 1 1

loop_
_atom_site_aniso_label
_atom_site_aniso_U_11
_atom_site_aniso_U_22
_atom_site_aniso_U_33
_atom_site_aniso_U_12
_atom_site_aniso_U_13
_atom_site_aniso_U_23
O1 0.0186(4) 0.0149(4) 0.0123(4) 0.0003(3) 0.0013(3) -0.0014(3)
O2 0.0547(7) 0.0168(5) 0.0246(5) -0.0047(4) 0.0011(4) -0.0007(4)
O3 0.0295(5) 0.0222(5) 0.0183(4) -0.0033(4) -0.0035(4) 0.0069(4)
O4 0.0228(5) 0.0311(6) 0.0287(5) -0.0110(4) 0.0078(4) -0.0079(4)
O5 0.0188(4) 0.0252(5) 0.0177(4) -0.0039(3) 0.0015(3) -0.0053(4)
O6 0.0227(5) 0.0180(5) 0.0329(5) 0.0026(3) -0.0045(4) -0.0004(4)
O7 0.0180(4) 0.0207(5) 0.0274(5) -0.0002(3) -0.0091(4) 0.0033(4)
C1 0.0127(5) 0.0146(6) 0.0120(5) -0.0002(4) -0.0012(4) -0.0003(4)
C2 0.0143(5) 0.0150(6) 0.0127(5) -0.0004(4) -0.0001(4) -0.0018(4)
C3 0.0116(5) 0.0190(6) 0.0142(5) -0.0004(4) 0.0009(4) 0.0002(4)
C4 0.0121(5) 0.0188(6) 0.0160(5) 0.0002(4) 0.0002(4) -0.0011(4)
C5 0.0154(5) 0.0138(6) 0.0153(5) 0.0013(4) -0.0004(4) -0.0001(4)
C6 0.0133(5) 0.0138(6) 0.0126(5) -0.0004(4) -0.0019(4) -0.0001(4)
C7 0.0166(6) 0.0179(6) 0.0174(6) 0.0007(4) 0.0038(4) 0.0013(5)
C8 0.0412(8) 0.0286(8) 0.0263(7) 0.0004(6) 0.0011(6) 0.0140(6)
C9 0.0139(5) 0.0180(6) 0.0172(5) 0.0004(4) -0.0007(4) 0.0001(5)
C10 0.0243(7) 0.0316(8) 0.0223(6) -0.0046(5) -0.0013(5) -0.0102(6)
C11 0.0125(5) 0.0196(6) 0.0188(5) 0.0009(4) 0.0013(4) 0.0003(5)
C12 0.0193(6) 0.0274(7) 0.0306(7) 0.0005(5) -0.0106(5) 0.0074(6)

loop_
_atom_type_symbol
_atom_type_description
_atom_type_scat_dispersion_real
_atom_type_scat_dispersion_imag
_atom_type_scat_source
C C 0.0033 0.0016 'International Tables Vol C Tables 4.2.6.8 and 6.1.1.4'
H H 0.0000 0.0000 'International Tables Vol C Tables 4.2.6.8 and 6.1.1.4'
O O 0.0106 0.0060 'International Tables Vol C Tables 4.2.6.8 and 6.1.1.4'

loop_
_geom_angle_atom_site_label_1
_geom_angle_atom_site_label_2
_geom_angle_atom_site_label_3
_geom_angle_site_symmetry_1
_geom_angle_site_symmetry_3
_geom_angle
C2 O1 C5 . . 96.42(8)
C7 O3 C8 . . 116.11(11)
C9 O5 C10 . . 114.99(10)
C11 O7 C12 . . 116.12(10)
C1 C1 C2 2_755 . 113.51(11)
C1 C1 C6 2_755 . 90.30(5)
C2 C1 C6 . . 100.56(9)
C1 C1 H1 2_755 . 116.2
C2 C1 H1 . . 116.2
C6 C1 H1 . . 116.2
O1 C2 C7 . . 113.46(9)
O1 C2 C3 . . 101.97(9)
C7 C2 C3 . . 117.36(10)
O1 C2 C1 . . 103.01(9)
C7 C2 C1 . . 115.14(9)
C3 C2 C1 . . 104.05(9)
C4 C3 C9 . . 130.13(11)
C4 C3 C2 . . 104.70(10)
C9 C3 C2 . . 125.05(10)
C3 C4 C11 . . 128.35(11)
C3 C4 C5 . . 106.24(10)
C11 C4 C5 . . 125.29(11)
O1 C5 C4 . . 100.80(9)
O1 C5 C6 . . 101.41(9)
C4 C5 C6 . . 106.46(9)
O1 C5 H5A . . 115.4
C4 C5 H5A . . 115.4
C6 C5 H5A . . 115.4
C5 C6 C6 . 2_755 114.97(11)
C5 C6 C1 . . 101.06(9)
C6 C6 C1 2_755 . 89.66(5)
C5 C6 H6 . . 115.8
C6 C6 H6 2_755 . 115.8
C1 C6 H6 . . 115.8
O2 C7 O3 . . 125.51(12)
O2 C7 C2 . . 122.33(11)
O3 C7 C2 . . 112.12(10)
O3 C8 H8A . . 109.5
O3 C8 H8B . . 109.5
H8A C8 H8B . . 109.5
O3 C8 H8C . . 109.5
H8A C8 H8C . . 109.5
H8B C8 H8C . . 109.5
O4 C9 O5 . . 125.55(11)
O4 C9 C3 . . 123.42(11)
O5 C9 C3 . . 111.03(10)
O5 C10 H10A . . 109.5
O5 C10 H10B . . 109.5
H10A C10 H10B . . 109.5
O5 C10 H10C . . 109.5
H10A C10 H10C . . 109.5
H10B C10 H10C . . 109.5
O6 C11 O7 . . 125.15(11)
O6 C11 C4 . . 124.12(11)
O7 C11 C4 . . 110.72(11)
O7 C12 H12A . . 109.5
O7 C12 H12B . . 109.5
H12A C12 H12B . . 109.5
O7 C12 H12C . . 109.5
H12A C12 H12C . . 109.5
H12B C12 H12C . . 109.5

loop_
_geom_bond_atom_site_label_1
_geom_bond_atom_site_label_2
_geom_bond_site_symmetry_2
_geom_bond_distance
O1 C2 . 1.4331(14)
O1 C5 . 1.4500(14)
O2 C7 . 1.1991(16)
O3 C7 . 1.3271(15)
O3 C8 . 1.4499(16)
O4 C9 . 1.1987(15)
O5 C9 . 1.3331(15)
O5 C10 . 1.4547(15)
O6 C11 . 1.2043(16)
O7 C11 . 1.3358(15)
O7 C12 . 1.4514(14)
C1 C1 2_755 1.545(2)
C1 C2 . 1.5553(15)
C1 C6 . 1.5663(16)
C1 H1 . 1.0000
C2 C7 . 1.5076(16)
C2 C3 . 1.5295(15)
C3 C4 . 1.3343(17)
C3 C9 . 1.4960(16)
C4 C11 . 1.4808(16)
C4 C5 . 1.5275(15)
C5 C6 . 1.5435(16)
C5 H5A . 1.0000
C6 C6 2_755 1.563(2)
C6 H6 . 1.0000
C8 H8A . 0.9800
C8 H8B . 0.9800
C8 H8C . 0.9800
C10 H10A . 0.9800
C10 H10B . 0.9800
C10 H10C . 0.9800
C12 H12A . 0.9800
C12 H12B . 0.9800
C12 H12C . 0.9800

loop_
_geom_hbond_atom_site_label_D
_geom_hbond_atom_site_label_H
_geom_hbond_atom_site_label_A
_geom_hbond_site_symmetry_A
_geom_hbond_distance_DH
_geom_hbond_distance_HA
_geom_hbond_distance_DA
_geom_hbond_angle_DHA
_geom_hbond_publ_flag
C6 H6 O1 6_565 1.00 2.38 3.2105(13) 140 yes

loop_
_geom_torsion_atom_site_label_1
_geom_torsion_atom_site_label_2
_geom_torsion_atom_site_label_3
_geom_torsion_atom_site_label_4
_geom_torsion_site_symmetry_1
_geom_torsion_site_symmetry_4
_geom_torsion
C5 O1 C2 C7 . . -178.09(9)
C5 O1 C2 C3 . . -50.92(9)
C5 O1 C2 C1 . . 56.76(9)
C1 C1 C2 O1 2_755 . 62.75(8)
C6 C1 C2 O1 . . -32.23(10)
C1 C1 C2 C7 2_755 . -61.30(10)
C6 C1 C2 C7 . . -156.28(9)
C1 C1 C2 C3 2_755 . 168.84(6)
C6 C1 C2 C3 . . 73.86(10)
O1 C2 C3 C4 . . 32.45(11)
C7 C2 C3 C4 . . 157.06(10)
C1 C2 C3 C4 . . -74.43(11)
O1 C2 C3 C9 . . -151.28(10)
C7 C2 C3 C9 . . -26.67(16)
C1 C2 C3 C9 . . 101.85(12)
C9 C3 C4 C11 . . 0.3(2)
C2 C3 C4 C11 . . 176.35(11)
C9 C3 C4 C5 . . -175.80(11)
C2 C3 C4 C5 . . 0.21(12)
C2 O1 C5 C4 . . 50.47(9)
C2 O1 C5 C6 . . -58.97(9)
C3 C4 C5 O1 . . -32.25(12)
C11 C4 C5 O1 . . 151.47(11)
C3 C4 C5 C6 . . 73.20(12)
C11 C4 C5 C6 . . -103.08(12)
O1 C5 C6 C6 . 2_755 -56.92(8)
C4 C5 C6 C6 . 2_755 -161.93(7)
O1 C5 C6 C1 . . 37.92(10)
C4 C5 C6 C1 . . -67.09(10)
C1 C1 C6 C5 2_755 . -117.62(10)
C2 C1 C6 C5 . . -3.62(10)
C1 C1 C6 C6 2_755 2_755 -2.22(12)
C2 C1 C6 C6 . 2_755 111.78(10)
C8 O3 C7 O2 . . -10.06(19)
C8 O3 C7 C2 . . 172.22(11)
O1 C2 C7 O2 . . 160.49(12)
C3 C2 C7 O2 . . 41.86(17)
C1 C2 C7 O2 . . -81.16(15)
O1 C2 C7 O3 . . -21.71(14)
C3 C2 C7 O3 . . -140.34(10)
C1 C2 C7 O3 . . 96.65(12)
C10 O5 C9 O4 . . 4.24(18)
C10 O5 C9 C3 . . -176.27(10)
C4 C3 C9 O4 . . -94.36(17)
C2 C3 C9 O4 . . 90.36(16)
C4 C3 C9 O5 . . 86.14(16)
C2 C3 C9 O5 . . -89.15(13)
C12 O7 C11 O6 . . -0.57(18)
C12 O7 C11 C4 . . 178.21(10)
C3 C4 C11 O6 . . 178.87(13)
C5 C4 C11 O6 . . -5.68(19)
C3 C4 C11 O7 . . 0.08(18)
C5 C4 C11 O7 . . 175.53(11)
